data_2225194
loop_
_publ_author_name
'Strasser, Christoph E.'
'Sumani, Jimmy E. Y.'
'Raubenheimer, Helgard G.'
'Luckay, Robert C.'

_publ_section_title
;
 {1,5,9-Tris[(2<i>S</i>)-2-hydroxypropyl]-1,5,9-triazacyclododecane}zinc(II)
 dinitrate monohydrate
;
_journal_issue 3
_journal_name_full 'Acta Crystallographica Section E'
_journal_page_first m327
_journal_paper_doi 10.1107/S1600536810006410
_journal_volume 66
_journal_year 2010
_chemical_formula_iupac '[Zn (C18 H39 N3 O3)] (N O3)2, H2 O'
_chemical_formula_moiety 'C18 H39 N3 O3 Zn 2+, 2(N O3 -), H2 O'
_chemical_formula_sum 'C18 H41 N5 O10 Zn'
_chemical_formula_weight 552.93
_chemical_name_common 'THP-12-ane-N3 zinc nitrate monohydrate'
_chemical_name_systematic
;
{1,5,9-Tris[(2<i>S</i>)-2-hydroxypropyl]-1,5,9-triazacyclododecane}zinc(II)
dinitrate monohydrate
;
_space_group_IT_number 19
_symmetry_cell_setting orthorhombic
_symmetry_space_group_name_Hall 'P 2ac 2ab'
_symmetry_space_group_name_H-M 'P 21 21 21'
_atom_sites_solution_hydrogens geom
_atom_sites_solution_primary direct
_atom_sites_solution_secondary difmap
_audit_creation_method SHELXL-97
_cell_angle_alpha 90.00
_cell_angle_beta 90.00
_cell_angle_gamma 90.00
_cell_formula_units_Z 4
_cell_length_a 10.1558(10)
_cell_length_b 15.4883(15)
_cell_length_c 15.7498(15)
_cell_measurement_reflns_used 2897
_cell_measurement_temperature 100(2)
_cell_measurement_theta_max 21.399
_cell_measurement_theta_min 2.386
_cell_volume 2477.4(4)
_computing_cell_refinement 'SAINT (Bruker, 2003)'
_computing_data_collection 'SMART (Bruker, 2002)'
_computing_data_reduction 'SAINT (Bruker, 2003)'
_computing_molecular_graphics 'X-SEED (Atwood & Barbour, 2003; Barbour, 2001)'
_computing_publication_material 'SHELXL97 (Sheldrick, 2008)'
_computing_structure_refinement 'SHELXL97 (Sheldrick, 2008)'
_computing_structure_solution 'SHELXS97 (Sheldrick, 2008)'
_diffrn_ambient_temperature 100(2)
_diffrn_measured_fraction_theta_full 0.999
_diffrn_measured_fraction_theta_max 0.999
_diffrn_measurement_device_type 'Bruker APEX CCD area-detector'
_diffrn_measurement_method \w-scans
_diffrn_radiation_monochromator graphite
_diffrn_radiation_source 'fine-focus sealed tube'
_diffrn_radiation_type MoK\a
_diffrn_radiation_wavelength 0.71073
_diffrn_reflns_av_R_equivalents 0.0422
_diffrn_reflns_av_sigmaI/netI 0.0583
_diffrn_reflns_limit_h_max 10
_diffrn_reflns_limit_h_min -12
_diffrn_reflns_limit_k_max 12
_diffrn_reflns_limit_k_min -19
_diffrn_reflns_limit_l_max 19
_diffrn_reflns_limit_l_min -18
_diffrn_reflns_number 14715
_diffrn_reflns_theta_full 26.43
_diffrn_reflns_theta_max 26.43
_diffrn_reflns_theta_min 1.84
_diffrn_standards_number 0
_exptl_absorpt_coefficient_mu 1.052
_exptl_absorpt_correction_T_max 0.890
_exptl_absorpt_correction_T_min 0.497
_exptl_absorpt_correction_type multi-scan
_exptl_absorpt_process_details '(SADABS; Bruker, 2002)'
_exptl_crystal_colour colourless
_exptl_crystal_density_diffrn 1.482
_exptl_crystal_density_method 'not measured'
_exptl_crystal_description Block
_exptl_crystal_F_000 1176
_exptl_crystal_size_max 0.16
_exptl_crystal_size_mid 0.15
_exptl_crystal_size_min 0.11
_refine_diff_density_max 0.832
_refine_diff_density_min -0.474
_refine_ls_abs_structure_details 'Flack (1983), 2219 Friedel pairs'
_refine_ls_abs_structure_Flack -0.003(15)
_refine_ls_extinction_method none
_refine_ls_goodness_of_fit_ref 1.050
_refine_ls_hydrogen_treatment mixed
_refine_ls_matrix_type full
_refine_ls_number_parameters 325
_refine_ls_number_reflns 5102
_refine_ls_number_restraints 6
_refine_ls_restrained_S_all 1.049
_refine_ls_R_factor_all 0.0577
_refine_ls_R_factor_gt 0.0477
_refine_ls_shift/su_max 0.001
_refine_ls_shift/su_mean <0.001
_refine_ls_structure_factor_coef Fsqd
_refine_ls_weighting_details 'calc w=1/[\s^2^(Fo^2^)+(0.0571P)^2^+0.2902P] where P=(Fo^2^+2Fc^2^)/3'
_refine_ls_weighting_scheme calc
_refine_ls_wR_factor_gt 0.1078
_refine_ls_wR_factor_ref 0.1128
_reflns_number_gt 4378
_reflns_number_total 5102
_reflns_threshold_expression I>2\s(I)
_cod_data_source_file ci5025.cif
_cod_data_source_block I
_cod_depositor_comments
;
The following automatic conversions were performed:
'_symmetry_cell_setting' value 'Orthorhombic' changed to 'orthorhombic'
according to '/home/saulius/struct/CIF-dictionaries/cif_core.dic'
dictionary named 'cif_core.dic' version 2.4.1 from 2010-06-29.

Automatic conversion script
Id: cif_fix_enum 1527 2010-12-29 10:47:43Z saulius 

The following automatic conversions were performed:

'_symmetry_cell_setting' value 'Orthorhombic' changed to
'orthorhombic' according to
/home/saulius/struct/CIF-dictionaries/cif_core.dic dictionary named
'cif_core.dic' version 2.4.1 from 2010-06-29.

Automatic conversion script
Id: cif_fix_values 1715 2011-07-08 13:25:40Z adriana 
;
_cod_database_code 2225194
_cod_database_fobs_code 2225194

loop_
_symmetry_equiv_pos_as_xyz
'x, y, z'
'-x+1/2, -y, z+1/2'
'x+1/2, -y+1/2, -z'
'-x, y+1/2, -z+1/2'

loop_
_atom_site_type_symbol
_atom_site_label
_atom_site_fract_x
_atom_site_fract_y
_atom_site_fract_z
_atom_site_U_iso_or_equiv
_atom_site_adp_type
_atom_site_calc_flag
_atom_site_refinement_flags
_atom_site_occupancy
_atom_site_disorder_assembly
_atom_site_disorder_group
Zn Zn1 0.36584(4) 0.27731(2) 0.26347(3) 0.02956(13) Uani d . 1 . .
O O1 0.5352(2) 0.20359(16) 0.24231(17) 0.0361(6) Uani d D 1 . .
H H1 0.579(4) 0.180(3) 0.282(2) 0.054 Uiso d D 1 . .
O O2 0.3145(3) 0.17597(18) 0.34919(18) 0.0384(7) Uani d D 1 . .
H H2 0.253(4) 0.141(3) 0.337(3) 0.058 Uiso d D 1 . .
O O3 0.2876(3) 0.18319(16) 0.16470(18) 0.0335(6) Uani d D 1 . .
H H3 0.333(4) 0.163(3) 0.124(2) 0.050 Uiso d D 1 . .
N N1 0.4853(3) 0.3643(2) 0.1868(2) 0.0351(8) Uani d . 1 . .
N N2 0.4049(4) 0.3366(2) 0.3861(2) 0.0445(9) Uani d . 1 . .
N N3 0.1732(3) 0.32353(18) 0.2361(2) 0.0350(7) Uani d . 1 . .
C C1 0.5873(4) 0.4178(3) 0.2327(3) 0.0461(11) Uani d . 1 . .
H H1A 0.6652 0.3811 0.2441 0.055 Uiso calc R 1 . .
H H1B 0.6158 0.4654 0.1949 0.055 Uiso calc R 1 . .
C C2 0.5404(5) 0.4553(3) 0.3145(4) 0.0617(15) Uani d . 1 . .
H H2A 0.6020 0.5013 0.3325 0.074 Uiso calc R 1 . .
H H2B 0.4530 0.4820 0.3055 0.074 Uiso calc R 1 . .
C C3 0.5301(6) 0.3898(3) 0.3834(4) 0.0608(14) Uani d . 1 . .
H H3A 0.5391 0.4200 0.4385 0.073 Uiso calc R 1 . .
H H3B 0.6056 0.3498 0.3781 0.073 Uiso calc R 1 . .
C C4 0.2927(6) 0.3893(3) 0.4213(3) 0.0554(13) Uani d . 1 . .
H H4A 0.3306 0.4377 0.4543 0.067 Uiso calc R 1 . .
H H4B 0.2431 0.3526 0.4616 0.067 Uiso calc R 1 . .
C C5 0.1959(5) 0.4264(3) 0.3581(3) 0.0497(12) Uani d . 1 . .
H H5A 0.1377 0.4675 0.3883 0.060 Uiso calc R 1 . .
H H5B 0.2457 0.4595 0.3150 0.060 Uiso calc R 1 . .
C C6 0.1110(4) 0.3611(3) 0.3131(3) 0.0459(11) Uani d . 1 . .
H H6A 0.0897 0.3138 0.3531 0.055 Uiso calc R 1 . .
H H6B 0.0272 0.3891 0.2965 0.055 Uiso calc R 1 . .
C C7 0.1678(4) 0.3901(3) 0.1664(3) 0.0421(11) Uani d . 1 . .
H H7A 0.0837 0.3826 0.1354 0.051 Uiso calc R 1 . .
H H7B 0.1656 0.4480 0.1931 0.051 Uiso calc R 1 . .
C C8 0.2779(5) 0.3893(3) 0.1023(3) 0.0446(11) Uani d . 1 . .
H H8A 0.2503 0.4233 0.0522 0.054 Uiso calc R 1 . .
H H8B 0.2923 0.3291 0.0834 0.054 Uiso calc R 1 . .
C C9 0.4068(4) 0.4252(3) 0.1350(3) 0.0454(12) Uani d . 1 . .
H H9A 0.4606 0.4437 0.0858 0.054 Uiso calc R 1 . .
H H9B 0.3880 0.4771 0.1696 0.054 Uiso calc R 1 . .
C C10 0.5550(4) 0.3027(2) 0.1298(3) 0.0341(9) Uani d . 1 . .
H H10A 0.6191 0.3348 0.0945 0.041 Uiso calc R 1 . .
H H10B 0.4903 0.2753 0.0913 0.041 Uiso calc R 1 . .
C C11 0.6259(4) 0.2340(2) 0.1788(3) 0.0376(9) Uani d . 1 . .
H H11 0.7049 0.2597 0.2072 0.045 Uiso calc R 1 . .
C C12 0.6688(4) 0.1599(3) 0.1224(3) 0.0455(11) Uani d . 1 . .
H H12A 0.7148 0.1165 0.1566 0.068 Uiso calc R 1 . .
H H12B 0.7281 0.1816 0.0781 0.068 Uiso calc R 1 . .
H H12C 0.5912 0.1336 0.0959 0.068 Uiso calc R 1 . .
C C13 0.4320(5) 0.2628(3) 0.4426(3) 0.0487(12) Uani d . 1 . .
H H13A 0.4376 0.2839 0.5018 0.058 Uiso calc R 1 . .
H H13B 0.5185 0.2377 0.4274 0.058 Uiso calc R 1 . .
C C14 0.3291(5) 0.1933(3) 0.4378(3) 0.0445(12) Uani d . 1 . .
H H14 0.2441 0.2158 0.4609 0.053 Uiso calc R 1 . .
C C15 0.3691(6) 0.1138(3) 0.4862(3) 0.0534(12) Uani d . 1 . .
H H15A 0.3016 0.0691 0.4794 0.080 Uiso calc R 1 . .
H H15B 0.3783 0.1280 0.5466 0.080 Uiso calc R 1 . .
H H15C 0.4533 0.0924 0.4643 0.080 Uiso calc R 1 . .
C C16 0.0934(4) 0.2471(3) 0.2103(3) 0.0402(11) Uani d . 1 . .
H H16A 0.0049 0.2669 0.1925 0.048 Uiso calc R 1 . .
H H16B 0.0821 0.2087 0.2600 0.048 Uiso calc R 1 . .
C C17 0.1541(4) 0.1966(2) 0.1393(3) 0.0379(10) Uani d . 1 . .
H H17 0.1519 0.2316 0.0860 0.046 Uiso calc R 1 . .
C C18 0.0816(5) 0.1124(3) 0.1254(3) 0.0467(11) Uani d . 1 . .
H H18A 0.1221 0.0810 0.0781 0.070 Uiso calc R 1 . .
H H18B -0.0109 0.1245 0.1120 0.070 Uiso calc R 1 . .
H H18C 0.0865 0.0773 0.1771 0.070 Uiso calc R 1 . .
O O4 0.1292(4) 0.0583(3) 0.3391(3) 0.0907(15) Uani d D 1 . .
H H4C 0.048(2) 0.071(4) 0.335(5) 0.136 Uiso d D 1 . .
H H4D 0.136(7) 0.009(2) 0.360(5) 0.136 Uiso d D 1 . .
N N4 0.3691(4) 0.1325(2) -0.0369(2) 0.0342(7) Uani d . 1 . .
O O5 0.3483(3) 0.10720(19) -0.11152(19) 0.0468(7) Uani d . 1 . .
O O6 0.3717(4) 0.08361(19) 0.0223(2) 0.0583(9) Uani d . 1 . .
O O7 0.3868(4) 0.21105(19) -0.0261(2) 0.0575(9) Uani d . 1 . .
N N5 0.7946(4) 0.1494(2) 0.3579(2) 0.0411(9) Uani d . 1 . .
O O8 0.8856(6) 0.1023(4) 0.3790(4) 0.143(3) Uani d . 1 . .
O O9 0.8147(4) 0.2251(3) 0.3530(2) 0.0804(13) Uani d . 1 . .
O O10 0.6844(5) 0.1216(3) 0.3546(3) 0.1017(19) Uani d . 1 . .

loop_
_atom_site_aniso_label
_atom_site_aniso_U_11
_atom_site_aniso_U_22
_atom_site_aniso_U_33
_atom_site_aniso_U_12
_atom_site_aniso_U_13
_atom_site_aniso_U_23
Zn1 0.0250(2) 0.0255(2) 0.0382(2) -0.00091(18) 0.00286(18) -0.00223(18)
O1 0.0246(13) 0.0392(15) 0.0447(16) 0.0011(11) 0.0036(12) 0.0023(13)
O2 0.0355(18) 0.0408(17) 0.0388(16) -0.0051(13) 0.0048(13) 0.0042(13)
O3 0.0261(15) 0.0302(15) 0.0442(17) -0.0022(11) 0.0004(12) -0.0033(12)
N1 0.0268(18) 0.0218(15) 0.057(2) -0.0059(13) 0.0024(16) -0.0041(15)
N2 0.049(2) 0.0370(19) 0.048(2) 0.0009(16) 0.0025(17) -0.0158(17)
N3 0.0273(17) 0.0231(15) 0.055(2) 0.0008(12) 0.0035(15) 0.0006(15)
C1 0.033(2) 0.031(2) 0.075(3) -0.0117(16) 0.005(2) -0.015(2)
C2 0.048(3) 0.053(3) 0.084(4) -0.015(2) 0.005(3) -0.029(3)
C3 0.064(4) 0.051(3) 0.068(3) -0.014(3) -0.010(3) -0.021(3)
C4 0.057(3) 0.046(3) 0.062(3) 0.006(2) 0.009(3) -0.019(2)
C5 0.051(3) 0.035(2) 0.063(3) 0.010(2) 0.011(2) -0.011(2)
C6 0.033(3) 0.037(2) 0.068(3) 0.0029(19) 0.015(2) -0.001(2)
C7 0.032(3) 0.028(2) 0.067(3) 0.0011(17) -0.001(2) 0.004(2)
C8 0.045(3) 0.032(2) 0.057(3) 0.003(2) -0.001(2) 0.013(2)
C9 0.039(3) 0.028(2) 0.069(3) -0.0013(18) 0.011(2) 0.009(2)
C10 0.024(2) 0.028(2) 0.050(2) -0.0027(15) 0.0077(18) -0.0040(17)
C11 0.0243(19) 0.033(2) 0.055(2) -0.0011(19) 0.0043(19) -0.0034(18)
C12 0.037(3) 0.034(2) 0.065(3) 0.0043(18) 0.018(2) 0.000(2)
C13 0.049(3) 0.058(3) 0.040(2) 0.010(2) 0.000(2) -0.004(2)
C14 0.049(3) 0.046(3) 0.038(2) 0.015(2) 0.0092(19) 0.0030(19)
C15 0.060(3) 0.059(3) 0.041(2) 0.021(3) 0.006(3) 0.007(2)
C16 0.024(2) 0.033(2) 0.063(3) -0.0032(15) 0.0017(18) 0.0051(18)
C17 0.030(2) 0.032(2) 0.051(2) -0.0083(17) -0.0076(19) 0.0090(17)
C18 0.032(2) 0.039(2) 0.069(3) -0.0074(19) -0.008(2) -0.007(2)
O4 0.035(2) 0.079(3) 0.158(4) -0.013(2) -0.012(3) 0.078(3)
N4 0.0195(16) 0.0394(18) 0.044(2) 0.0012(16) 0.0005(16) -0.0069(15)
O5 0.0343(18) 0.0569(19) 0.0492(18) -0.0012(15) -0.0107(14) -0.0112(14)
O6 0.066(2) 0.0463(18) 0.063(2) -0.003(2) 0.002(2) 0.0054(16)
O7 0.065(2) 0.0386(18) 0.069(2) 0.0065(18) -0.0138(17) -0.0132(15)
N5 0.030(2) 0.043(2) 0.050(2) 0.0103(17) 0.0000(17) -0.0067(17)
O8 0.106(5) 0.204(6) 0.119(4) 0.114(5) -0.005(3) -0.032(4)
O9 0.099(3) 0.074(3) 0.068(2) -0.049(2) -0.020(2) 0.013(2)
O10 0.085(4) 0.063(3) 0.157(5) -0.021(2) -0.065(3) 0.043(3)

loop_
_atom_type_symbol
_atom_type_description
_atom_type_scat_dispersion_real
_atom_type_scat_dispersion_imag
_atom_type_scat_source
C C 0.0033 0.0016 'International Tables Vol C Tables 4.2.6.8 and 6.1.1.4'
H H 0.0000 0.0000 'International Tables Vol C Tables 4.2.6.8 and 6.1.1.4'
N N 0.0061 0.0033 'International Tables Vol C Tables 4.2.6.8 and 6.1.1.4'
O O 0.0106 0.0060 'International Tables Vol C Tables 4.2.6.8 and 6.1.1.4'
Zn Zn 0.2839 1.4301 'International Tables Vol C Tables 4.2.6.8 and 6.1.1.4'

loop_
_geom_angle_atom_site_label_1
_geom_angle_atom_site_label_2
_geom_angle_atom_site_label_3
_geom_angle_site_symmetry_1
_geom_angle_site_symmetry_3
_geom_angle
_geom_angle_publ_flag
O1 Zn1 N3 . . 155.21(12) ?
O1 Zn1 O2 . . 84.28(11) ?
N3 Zn1 O2 . . 98.67(12) ?
O1 Zn1 N2 . . 102.81(12) ?
N3 Zn1 N2 . . 101.87(14) ?
O2 Zn1 N2 . . 78.08(13) ?
O1 Zn1 N1 . . 77.96(11) ?
N3 Zn1 N1 . . 101.06(13) ?
O2 Zn1 N1 . . 160.27(12) ?
N2 Zn1 N1 . . 97.44(14) ?
O1 Zn1 O3 . . 80.11(10) ?
N3 Zn1 O3 . . 75.89(11) ?
O2 Zn1 O3 . . 82.88(10) ?
N2 Zn1 O3 . . 160.28(12) ?
N1 Zn1 O3 . . 102.22(12) ?
C11 O1 Zn1 . . 117.3(2) ?
C11 O1 H1 . . 109(3) ?
Zn1 O1 H1 . . 123(3) ?
C14 O2 Zn1 . . 117.0(2) ?
C14 O2 H2 . . 114(3) ?
Zn1 O2 H2 . . 121(3) ?
C17 O3 Zn1 . . 115.4(2) ?
C17 O3 H3 . . 111(3) ?
Zn1 O3 H3 . . 124(3) ?
C9 N1 C10 . . 109.4(3) ?
C9 N1 C1 . . 106.5(3) ?
C10 N1 C1 . . 108.3(3) ?
C9 N1 Zn1 . . 113.5(2) ?
C10 N1 Zn1 . . 101.7(2) ?
C1 N1 Zn1 . . 117.1(3) ?
C13 N2 C4 . . 109.8(4) ?
C13 N2 C3 . . 106.4(4) ?
C4 N2 C3 . . 110.4(4) ?
C13 N2 Zn1 . . 104.1(2) ?
C4 N2 Zn1 . . 114.7(3) ?
C3 N2 Zn1 . . 111.0(3) ?
C6 N3 C16 . . 107.6(3) ?
C6 N3 C7 . . 108.1(3) ?
C16 N3 C7 . . 108.9(3) ?
C6 N3 Zn1 . . 111.0(3) ?
C16 N3 Zn1 . . 106.7(2) ?
C7 N3 Zn1 . . 114.3(2) ?
C2 C1 N1 . . 114.0(4) ?
C2 C1 H1A . . 108.7 ?
N1 C1 H1A . . 108.7 ?
C2 C1 H1B . . 108.7 ?
N1 C1 H1B . . 108.7 ?
H1A C1 H1B . . 107.6 ?
C3 C2 C1 . . 112.8(4) ?
C3 C2 H2A . . 109.0 ?
C1 C2 H2A . . 109.0 ?
C3 C2 H2B . . 109.0 ?
C1 C2 H2B . . 109.0 ?
H2A C2 H2B . . 107.8 ?
C2 C3 N2 . . 116.7(4) ?
C2 C3 H3A . . 108.1 ?
N2 C3 H3A . . 108.1 ?
C2 C3 H3B . . 108.1 ?
N2 C3 H3B . . 108.1 ?
H3A C3 H3B . . 107.3 ?
N2 C4 C5 . . 117.0(4) ?
N2 C4 H4A . . 108.0 ?
C5 C4 H4A . . 108.0 ?
N2 C4 H4B . . 108.0 ?
C5 C4 H4B . . 108.0 ?
H4A C4 H4B . . 107.3 ?
C6 C5 C4 . . 115.3(4) ?
C6 C5 H5A . . 108.5 ?
C4 C5 H5A . . 108.5 ?
C6 C5 H5B . . 108.5 ?
C4 C5 H5B . . 108.5 ?
H5A C5 H5B . . 107.5 ?
N3 C6 C5 . . 113.8(4) ?
N3 C6 H6A . . 108.8 ?
C5 C6 H6A . . 108.8 ?
N3 C6 H6B . . 108.8 ?
C5 C6 H6B . . 108.8 ?
H6A C6 H6B . . 107.7 ?
C8 C7 N3 . . 117.1(3) ?
C8 C7 H7A . . 108.0 ?
N3 C7 H7A . . 108.0 ?
C8 C7 H7B . . 108.0 ?
N3 C7 H7B . . 108.0 ?
H7A C7 H7B . . 107.3 ?
C7 C8 C9 . . 114.3(4) ?
C7 C8 H8A . . 108.7 ?
C9 C8 H8A . . 108.7 ?
C7 C8 H8B . . 108.7 ?
C9 C8 H8B . . 108.7 ?
H8A C8 H8B . . 107.6 ?
N1 C9 C8 . . 114.8(3) ?
N1 C9 H9A . . 108.6 ?
C8 C9 H9A . . 108.6 ?
N1 C9 H9B . . 108.6 ?
C8 C9 H9B . . 108.6 ?
H9A C9 H9B . . 107.5 ?
N1 C10 C11 . . 111.9(3) ?
N1 C10 H10A . . 109.2 ?
C11 C10 H10A . . 109.2 ?
N1 C10 H10B . . 109.2 ?
C11 C10 H10B . . 109.2 ?
H10A C10 H10B . . 107.9 ?
O1 C11 C10 . . 106.4(3) ?
O1 C11 C12 . . 110.1(3) ?
C10 C11 C12 . . 111.9(3) ?
O1 C11 H11 . . 109.5 ?
C10 C11 H11 . . 109.5 ?
C12 C11 H11 . . 109.5 ?
C11 C12 H12A . . 109.5 ?
C11 C12 H12B . . 109.5 ?
H12A C12 H12B . . 109.5 ?
C11 C12 H12C . . 109.5 ?
H12A C12 H12C . . 109.5 ?
H12B C12 H12C . . 109.5 ?
N2 C13 C14 . . 113.3(4) ?
N2 C13 H13A . . 108.9 ?
C14 C13 H13A . . 108.9 ?
N2 C13 H13B . . 108.9 ?
C14 C13 H13B . . 108.9 ?
H13A C13 H13B . . 107.7 ?
O2 C14 C13 . . 104.8(3) ?
O2 C14 C15 . . 111.7(3) ?
C13 C14 C15 . . 111.9(4) ?
O2 C14 H14 . . 109.4 ?
C13 C14 H14 . . 109.4 ?
C15 C14 H14 . . 109.4 ?
C14 C15 H15A . . 109.5 ?
C14 C15 H15B . . 109.5 ?
H15A C15 H15B . . 109.5 ?
C14 C15 H15C . . 109.5 ?
H15A C15 H15C . . 109.5 ?
H15B C15 H15C . . 109.5 ?
N3 C16 C17 . . 113.3(3) ?
N3 C16 H16A . . 108.9 ?
C17 C16 H16A . . 108.9 ?
N3 C16 H16B . . 108.9 ?
C17 C16 H16B . . 108.9 ?
H16A C16 H16B . . 107.7 ?
O3 C17 C16 . . 104.9(3) ?
O3 C17 C18 . . 112.2(3) ?
C16 C17 C18 . . 111.0(4) ?
O3 C17 H17 . . 109.6 ?
C16 C17 H17 . . 109.6 ?
C18 C17 H17 . . 109.6 ?
C17 C18 H18A . . 109.5 ?
C17 C18 H18B . . 109.5 ?
H18A C18 H18B . . 109.5 ?
C17 C18 H18C . . 109.5 ?
H18A C18 H18C . . 109.5 ?
H18B C18 H18C . . 109.5 ?
H4C O4 H4D . . 108.6(18) ?
O6 N4 O7 . . 120.6(3) ?
O6 N4 O5 . . 122.2(3) ?
O7 N4 O5 . . 117.2(3) ?
O9 N5 O10 . . 120.6(4) ?
O9 N5 O8 . . 118.4(5) ?
O10 N5 O8 . . 120.2(5) ?

loop_
_geom_bond_atom_site_label_1
_geom_bond_atom_site_label_2
_geom_bond_site_symmetry_2
_geom_bond_distance
_geom_bond_publ_flag
Zn1 O1 . 2.091(3) ?
Zn1 N3 . 2.128(3) ?
Zn1 O2 . 2.135(3) ?
Zn1 N2 . 2.174(3) ?
Zn1 N1 . 2.179(3) ?
Zn1 O3 . 2.275(3) ?
O1 C11 . 1.439(5) ?
O1 H1 . 0.855(10) ?
O2 C14 . 1.428(5) ?
O2 H2 . 0.844(10) ?
O3 C17 . 1.429(5) ?
O3 H3 . 0.849(10) ?
N1 C9 . 1.480(5) ?
N1 C10 . 1.489(5) ?
N1 C1 . 1.510(5) ?
N2 C13 . 1.474(6) ?
N2 C4 . 1.508(6) ?
N2 C3 . 1.516(6) ?
N3 C6 . 1.485(5) ?
N3 C16 . 1.491(5) ?
N3 C7 . 1.508(5) ?
C1 C2 . 1.492(7) ?
C1 H1A . 0.99 ?
C1 H1B . 0.99 ?
C2 C3 . 1.488(8) ?
C2 H2A . 0.99 ?
C2 H2B . 0.99 ?
C3 H3A . 0.99 ?
C3 H3B . 0.99 ?
C4 C5 . 1.513(7) ?
C4 H4A . 0.99 ?
C4 H4B . 0.99 ?
C5 C6 . 1.506(7) ?
C5 H5A . 0.99 ?
C5 H5B . 0.99 ?
C6 H6A . 0.99 ?
C6 H6B . 0.99 ?
C7 C8 . 1.505(7) ?
C7 H7A . 0.99 ?
C7 H7B . 0.99 ?
C8 C9 . 1.512(7) ?
C8 H8A . 0.99 ?
C8 H8B . 0.99 ?
C9 H9A . 0.99 ?
C9 H9B . 0.99 ?
C10 C11 . 1.500(5) ?
C10 H10A . 0.99 ?
C10 H10B . 0.99 ?
C11 C12 . 1.516(6) ?
C11 H11 . 1.00 ?
C12 H12A . 0.98 ?
C12 H12B . 0.98 ?
C12 H12C . 0.98 ?
C13 C14 . 1.502(7) ?
C13 H13A . 0.99 ?
C13 H13B . 0.99 ?
C14 C15 . 1.505(5) ?
C14 H14 . 1.00 ?
C15 H15A . 0.98 ?
C15 H15B . 0.98 ?
C15 H15C . 0.98 ?
C16 C17 . 1.497(6) ?
C16 H16A . 0.99 ?
C16 H16B . 0.99 ?
C17 C18 . 1.513(5) ?
C17 H17 . 1.00 ?
C18 H18A . 0.98 ?
C18 H18B . 0.98 ?
C18 H18C . 0.98 ?
O4 H4C . 0.848(10) ?
O4 H4D . 0.842(10) ?
N4 O6 . 1.201(4) ?
N4 O7 . 1.242(4) ?
N4 O5 . 1.257(4) ?
N5 O9 . 1.193(5) ?
N5 O10 . 1.200(5) ?
N5 O8 . 1.224(6) ?

loop_
_geom_hbond_atom_site_label_D
_geom_hbond_atom_site_label_H
_geom_hbond_atom_site_label_A
_geom_hbond_site_symmetry_A
_geom_hbond_distance_DH
_geom_hbond_distance_HA
_geom_hbond_distance_DA
_geom_hbond_angle_DHA
O1 H1 O10 . 0.860(10) 1.800(10) 2.652(5) 171(5)
O2 H2 O4 . 0.840(10) 1.80(2) 2.624(5) 166(5)
O3 H3 O6 . 0.850(10) 2.06(2) 2.853(4) 156(5)
O3 H3 O7 . 0.850(10) 2.54(3) 3.199(4) 135(4)
O4 H4C O8 1_455 0.850(10) 1.86(4) 2.641(7) 153(8)
O4 H4D O5 2 0.840(10) 1.86(2) 2.689(5) 170(8)
C9 H9B O10 4_655 0.99 2.39 3.184(6) 137

loop_
_geom_torsion_atom_site_label_1
_geom_torsion_atom_site_label_2
_geom_torsion_atom_site_label_3
_geom_torsion_atom_site_label_4
_geom_torsion_site_symmetry_1
_geom_torsion_site_symmetry_2
_geom_torsion_site_symmetry_3
_geom_torsion_site_symmetry_4
_geom_torsion
_geom_torsion_publ_flag
N3 Zn1 O1 C11 . . . . 77.9(4) ?
O2 Zn1 O1 C11 . . . . 176.2(3) ?
N2 Zn1 O1 C11 . . . . -107.5(3) ?
N1 Zn1 O1 C11 . . . . -12.5(3) ?
O3 Zn1 O1 C11 . . . . 92.4(3) ?
O1 Zn1 O2 C14 . . . . 104.3(3) ?
N3 Zn1 O2 C14 . . . . -100.6(3) ?
N2 Zn1 O2 C14 . . . . -0.2(3) ?
N1 Zn1 O2 C14 . . . . 78.5(5) ?
O3 Zn1 O2 C14 . . . . -175.0(3) ?
O1 Zn1 O3 C17 . . . . -177.9(3) ?
N3 Zn1 O3 C17 . . . . -4.1(2) ?
O2 Zn1 O3 C17 . . . . 96.7(3) ?
N2 Zn1 O3 C17 . . . . 81.7(4) ?
N1 Zn1 O3 C17 . . . . -102.6(3) ?
O1 Zn1 N1 C9 . . . . 151.3(3) ?
N3 Zn1 N1 C9 . . . . -3.4(3) ?
O2 Zn1 N1 C9 . . . . 177.6(3) ?
N2 Zn1 N1 C9 . . . . -107.1(3) ?
O3 Zn1 N1 C9 . . . . 74.4(3) ?
O1 Zn1 N1 C10 . . . . 33.9(2) ?
N3 Zn1 N1 C10 . . . . -120.8(2) ?
O2 Zn1 N1 C10 . . . . 60.2(5) ?
N2 Zn1 N1 C10 . . . . 135.5(2) ?
O3 Zn1 N1 C10 . . . . -43.0(3) ?
O1 Zn1 N1 C1 . . . . -83.8(3) ?
N3 Zn1 N1 C1 . . . . 121.5(3) ?
O2 Zn1 N1 C1 . . . . -57.6(5) ?
N2 Zn1 N1 C1 . . . . 17.8(3) ?
O3 Zn1 N1 C1 . . . . -160.8(3) ?
O1 Zn1 N2 C13 . . . . -55.6(3) ?
N3 Zn1 N2 C13 . . . . 122.1(3) ?
O2 Zn1 N2 C13 . . . . 25.6(3) ?
N1 Zn1 N2 C13 . . . . -134.9(3) ?
O3 Zn1 N2 C13 . . . . 40.8(5) ?
O1 Zn1 N2 C4 . . . . -175.5(3) ?
N3 Zn1 N2 C4 . . . . 2.2(3) ?
O2 Zn1 N2 C4 . . . . -94.3(3) ?
N1 Zn1 N2 C4 . . . . 105.2(3) ?
O3 Zn1 N2 C4 . . . . -79.1(5) ?
O1 Zn1 N2 C3 . . . . 58.5(3) ?
N3 Zn1 N2 C3 . . . . -123.8(3) ?
O2 Zn1 N2 C3 . . . . 139.7(3) ?
N1 Zn1 N2 C3 . . . . -20.8(3) ?
O3 Zn1 N2 C3 . . . . 154.9(3) ?
O1 Zn1 N3 C6 . . . . 160.4(3) ?
O2 Zn1 N3 C6 . . . . 65.3(3) ?
N2 Zn1 N3 C6 . . . . -14.2(3) ?
N1 Zn1 N3 C6 . . . . -114.4(3) ?
O3 Zn1 N3 C6 . . . . 145.7(3) ?
O1 Zn1 N3 C16 . . . . 43.5(4) ?
O2 Zn1 N3 C16 . . . . -51.7(3) ?
N2 Zn1 N3 C16 . . . . -131.2(3) ?
N1 Zn1 N3 C16 . . . . 128.7(3) ?
O3 Zn1 N3 C16 . . . . 28.7(2) ?
O1 Zn1 N3 C7 . . . . -77.0(4) ?
O2 Zn1 N3 C7 . . . . -172.1(3) ?
N2 Zn1 N3 C7 . . . . 108.3(3) ?
N1 Zn1 N3 C7 . . . . 8.2(3) ?
O3 Zn1 N3 C7 . . . . -91.8(3) ?
C9 N1 C1 C2 . . . . 86.1(5) ?
C10 N1 C1 C2 . . . . -156.4(4) ?
Zn1 N1 C1 C2 . . . . -42.3(5) ?
N1 C1 C2 C3 . . . . 74.1(5) ?
C1 C2 C3 N2 . . . . -83.4(5) ?
C13 N2 C3 C2 . . . . 165.0(4) ?
C4 N2 C3 C2 . . . . -75.9(5) ?
Zn1 N2 C3 C2 . . . . 52.4(5) ?
C13 N2 C4 C5 . . . . -141.8(4) ?
C3 N2 C4 C5 . . . . 101.2(5) ?
Zn1 N2 C4 C5 . . . . -25.1(5) ?
N2 C4 C5 C6 . . . . 68.2(6) ?
C16 N3 C6 C5 . . . . 167.2(4) ?
C7 N3 C6 C5 . . . . -75.3(5) ?
Zn1 N3 C6 C5 . . . . 50.8(4) ?
C4 C5 C6 N3 . . . . -85.8(5) ?
C6 N3 C7 C8 . . . . 148.8(4) ?
C16 N3 C7 C8 . . . . -94.5(4) ?
Zn1 N3 C7 C8 . . . . 24.7(5) ?
N3 C7 C8 C9 . . . . -74.6(5) ?
C10 N1 C9 C8 . . . . 78.7(4) ?
C1 N1 C9 C8 . . . . -164.5(4) ?
Zn1 N1 C9 C8 . . . . -34.1(5) ?
C7 C8 C9 N1 . . . . 80.5(5) ?
C9 N1 C10 C11 . . . . -174.5(3) ?
C1 N1 C10 C11 . . . . 69.8(4) ?
Zn1 N1 C10 C11 . . . . -54.1(3) ?
Zn1 O1 C11 C10 . . . . -13.1(4) ?
Zn1 O1 C11 C12 . . . . -134.6(3) ?
N1 C10 C11 O1 . . . . 46.0(4) ?
N1 C10 C11 C12 . . . . 166.3(3) ?
C4 N2 C13 C14 . . . . 73.0(4) ?
C3 N2 C13 C14 . . . . -167.5(4) ?
Zn1 N2 C13 C14 . . . . -50.2(4) ?
Zn1 O2 C14 C13 . . . . -24.9(4) ?
Zn1 O2 C14 C15 . . . . -146.3(3) ?
N2 C13 C14 O2 . . . . 50.5(5) ?
N2 C13 C14 C15 . . . . 171.8(3) ?
C6 N3 C16 C17 . . . . -173.2(3) ?
C7 N3 C16 C17 . . . . 69.8(4) ?
Zn1 N3 C16 C17 . . . . -54.0(4) ?
Zn1 O3 C17 C16 . . . . -21.4(3) ?
Zn1 O3 C17 C18 . . . . -142.0(3) ?
N3 C16 C17 O3 . . . . 49.3(4) ?
N3 C16 C17 C18 . . . . 170.7(3) ?
